data_1570692
loop_
_publ_author_name
'Ort&#xed;n-Rubio, Borja'
'Rostoll-Berenguer, Jaume'
'Vila, Carlos'
'Proserpio, Davide M.'
'Guillerm, Vincent'
'Juanhuix, Judith'
'Imaz, Inhar'
'Maspoch, Daniel'

_publ_section_title
;
 Net-clipping as a top-down approach for the prediction of topologies of
 MOFs built from reduced-symmetry linkers.
;
_journal_issue 45
_journal_name_full 'Chemical science'
_journal_page_first 12984
_journal_page_last 12994
_journal_paper_doi 10.1039/d3sc04406h
_journal_volume 14
_journal_year 2023
_chemical_formula_structural icn39
_chemical_formula_sum 'C4 N O'
_space_group_IT_number 89
_space_group_name_Hall 'P 4 2'
_space_group_name_H-M_alt 'P 4 2 2'
_symmetry_Int_Tables_number 89
_symmetry_space_group_name_H-M 'P 4 2 2'
_audit_creation_date 2023-08-20
_audit_creation_method ToposPro
_cell_angle_alpha 90
_cell_angle_beta 90
_cell_angle_gamma 90
_cell_formula_units_Z 1
_cell_length_a 1.1547
_cell_length_b 1.1547
_cell_length_c 1.1547
_cell_volume 1.540
_refine_ls_R_factor_all 0
_cod_data_source_file d3sc04406h1.cif
_cod_data_source_block 39-TOPOS_icn39
_cod_original_cell_volume 1.539599
_cod_database_code 1570692

loop_
_space_group_symop_id
_space_group_symop_operation_xyz
1 x,y,z
2 -x,-y,z
3 x,-y,-z
4 -x,y,-z
5 -y,-x,-z
6 y,x,-z
7 y,-x,z
8 -y,x,z

loop_
_atom_site_label
_atom_site_type_symbol
_atom_site_symmetry_multiplicity
_atom_site_fract_x
_atom_site_fract_y
_atom_site_fract_z
_atom_site_occupancy
C1 C 4 0.50000 0.83333 0.50000 1.0000
N1 N 1 0.50000 0.50000 0.50000 1.0000
O1 O 1 0.00000 0.00000 0.00000 1.0000

loop_
_topol_atom.id
_topol_atom.node_id
_topol_atom.atom_label
_topol_atom.element_symbol
1 1 C1 C
2 2 N1 N
3 3 O1 O

loop_
_topol_node.id
_topol_node.label
1 C1
2 N1
3 O1

loop_
_topol_link.node_id_1
_topol_link.node_id_2
_topol_link.distance
_topol_link.symop_id_1
_topol_link.translation_1_x
_topol_link.translation_1_y
_topol_link.translation_1_z
_topol_link.symop_id_2
_topol_link.translation_2_x
_topol_link.translation_2_y
_topol_link.translation_2_z
_topol_link.type
_topol_link.multiplicity
_topol_link.voronoi_solid_angle
1 3 0.8389 1 0 0 0 1 1 1 0 v 8 0.00
1 2 0.3849 1 0 0 0 1 0 0 0 v 4 0.00
